data_4331125
loop_
_publ_author_name
'Salvador B. Mu\~noz'
'Wallace K. Foster'
'Hsiu-Jung Lin'
'Charles G. Margarit'
'Diane A. Dickie'
'Jeremy M. Smith'

_publ_contact_author_address
;Department of Chemistry and Biochemistry
New Mexico State University
Las Cruces, NM, 88003
USA
;
_publ_contact_author_email jesmith@nmsu.edu
_publ_contact_author_name 'Smith, Jeremy M.'
_publ_section_title
;
 Tris(carbene)borate Ligands Featuring Imidazole-2-ylidene,
 Benzimidazol-2-ylidene, and 1,3,4-Triazol-2-ylidene Donors. Evaluation of
 Donor Properties in Four-Coordinate {NiNO}10 Complexes
;
_journal_name_full 'Inorganic Chemistry'
_journal_page_first 12660
_journal_page_last 12668
_journal_paper_doi 10.1021/ic301204b
_journal_volume 51
_journal_year 2012
_chemical_formula_sum 'C48 H67 B N10 Ni O4'
_chemical_formula_weight 917.64
_space_group_IT_number 2
_symmetry_cell_setting triclinic
_symmetry_space_group_name_Hall '-P 1'
_symmetry_space_group_name_H-M 'P -1'
_atom_sites_solution_hydrogens geom
_atom_sites_solution_primary direct
_atom_sites_solution_secondary difmap
_audit_creation_method SHELXL-97
_cell_angle_alpha 107.976(2)
_cell_angle_beta 101.760(2)
_cell_angle_gamma 97.862(2)
_cell_formula_units_Z 2
_cell_length_a 13.8677(4)
_cell_length_b 14.0829(4)
_cell_length_c 14.1333(4)
_cell_measurement_reflns_used 3381
_cell_measurement_temperature 173(2)
_cell_measurement_theta_max 23.93
_cell_measurement_theta_min 2.31
_cell_volume 2510.56(13)
_computing_cell_refinement 'Bruker SAINT'
_computing_data_collection 'Bruker APEX2'
_computing_data_reduction 'Bruker SAINT'
_computing_molecular_graphics 'Bruker SHELXTL'
_computing_publication_material 'Bruker SHELXTL'
_computing_structure_refinement 'SHELXL-97 (Sheldrick, 2008)'
_computing_structure_solution 'SHELXS-97 (Sheldrick, 2008)'
_diffrn_ambient_temperature 173(2)
_diffrn_measured_fraction_theta_full 0.994
_diffrn_measured_fraction_theta_max 0.994
_diffrn_measurement_device_type 'Bruker APEX-II CCD'
_diffrn_measurement_method '\f and \w scans'
_diffrn_radiation_monochromator graphite
_diffrn_radiation_source 'fine-focus sealed tube'
_diffrn_radiation_type MoK\a
_diffrn_radiation_wavelength 0.71073
_diffrn_reflns_av_R_equivalents 0.0476
_diffrn_reflns_av_sigmaI/netI 0.0501
_diffrn_reflns_limit_h_max 16
_diffrn_reflns_limit_h_min -17
_diffrn_reflns_limit_k_max 16
_diffrn_reflns_limit_k_min -17
_diffrn_reflns_limit_l_max 17
_diffrn_reflns_limit_l_min 0
_diffrn_reflns_number 16578
_diffrn_reflns_theta_full 26.44
_diffrn_reflns_theta_max 26.44
_diffrn_reflns_theta_min 1.54
_exptl_absorpt_coefficient_mu 0.438
_exptl_absorpt_correction_T_max 0.9372
_exptl_absorpt_correction_T_min 0.8027
_exptl_absorpt_correction_type multi-scan
_exptl_absorpt_process_details 'Bruker, TWINABS'
_exptl_crystal_colour red
_exptl_crystal_density_diffrn 1.214
_exptl_crystal_description block
_exptl_crystal_F_000 980
_exptl_crystal_size_max 0.52
_exptl_crystal_size_mid 0.30
_exptl_crystal_size_min 0.15
_refine_diff_density_max 0.636
_refine_diff_density_min -0.524
_refine_diff_density_rms 0.077
_refine_ls_extinction_method none
_refine_ls_goodness_of_fit_ref 1.056
_refine_ls_hydrogen_treatment mixed
_refine_ls_matrix_type full
_refine_ls_number_parameters 612
_refine_ls_number_reflns 10272
_refine_ls_number_restraints 152
_refine_ls_restrained_S_all 1.068
_refine_ls_R_factor_all 0.0709
_refine_ls_R_factor_gt 0.0524
_refine_ls_shift/su_max 0.001
_refine_ls_shift/su_mean 0.000
_refine_ls_structure_factor_coef Fsqd
_refine_ls_weighting_details 'calc w=1/[\s^2^(Fo^2^)+(0.0655P)^2^+1.7408P] where P=(Fo^2^+2Fc^2^)/3'
_refine_ls_weighting_scheme calc
_refine_ls_wR_factor_gt 0.1280
_refine_ls_wR_factor_ref 0.1383
_reflns_number_gt 8444
_reflns_number_total 10272
_reflns_threshold_expression >2sigma(I)
_cod_data_source_file ic301204b_si_001_5.cif
_cod_data_source_block twin4
_cod_depositor_comments
;
The following automatic conversions were performed:

data name '_iucr_refine_instruction_details' was replaced with
'_iucr_refine_instructions_details' as specified in the replacement
file 'data/replacement-values/replacement_tags.lst'.

Automatic conversion script
Id: cif_correct_tags 9268 2022-04-12 08:56:07Z antanas 
;
_cod_original_cell_volume 2510.56(12)
_cod_database_code 4331125

loop_
_symmetry_equiv_pos_as_xyz
'x, y, z'
'-x, -y, -z'

loop_
_atom_site_label
_atom_site_type_symbol
_atom_site_fract_x
_atom_site_fract_y
_atom_site_fract_z
_atom_site_U_iso_or_equiv
_atom_site_adp_type
_atom_site_occupancy
_atom_site_symmetry_multiplicity
_atom_site_calc_flag
_atom_site_refinement_flags
_atom_site_disorder_assembly
_atom_site_disorder_group
Ni1 Ni 0.81099(3) 0.72081(3) 0.67730(3) 0.01962(11) Uani 1 1 d . . .
B1 B 0.7277(2) 0.8313(3) 0.5317(3) 0.0210(7) Uani 1 1 d . . .
H1 H 0.700(2) 0.866(3) 0.477(3) 0.025 Uiso 1 1 d . . .
N1 N 0.84465(18) 0.8492(2) 0.5602(2) 0.0211(5) Uani 1 1 d . . .
N2 N 0.90746(19) 0.9084(2) 0.5259(2) 0.0269(6) Uani 1 1 d . . .
N3 N 0.99327(18) 0.8401(2) 0.6283(2) 0.0233(6) Uani 1 1 d . . .
N4 N 0.68894(19) 0.71321(19) 0.4857(2) 0.0201(6) Uani 1 1 d . . .
N5 N 0.6209(2) 0.6614(2) 0.3905(2) 0.0242(6) Uani 1 1 d . . .
N6 N 0.6624(2) 0.55711(19) 0.4738(2) 0.0223(6) Uani 1 1 d . . .
N7 N 0.70008(19) 0.86559(19) 0.6361(2) 0.0207(6) Uani 1 1 d . . .
N8 N 0.6481(2) 0.9425(2) 0.6664(2) 0.0266(6) Uani 1 1 d . . .
N9 N 0.6942(2) 0.87905(19) 0.7890(2) 0.0226(6) Uani 1 1 d . . .
N10 N 0.8611(2) 0.6653(2) 0.7557(3) 0.0352(7) Uani 1 1 d . . .
O1 O 0.9007(3) 0.6277(4) 0.8107(4) 0.1102(18) Uani 1 1 d . . .
C1 C 0.8941(2) 0.8071(2) 0.6227(2) 0.0210(6) Uani 1 1 d . . .
C2 C 0.9972(2) 0.9004(3) 0.5682(3) 0.0285(8) Uani 1 1 d . . .
H2 H 1.0578 0.9321 0.5587 0.034 Uiso 1 1 calc R . .
C3 C 1.0784(2) 0.8166(2) 0.6859(2) 0.0242(7) Uani 1 1 d . . .
C4 C 1.0819(2) 0.8163(2) 0.7844(3) 0.0267(7) Uani 1 1 d . . .
H4 H 1.0268 0.8294 0.8132 0.032 Uiso 1 1 calc R . .
C5 C 1.1664(3) 0.7969(3) 0.8409(3) 0.0290(8) Uani 1 1 d . . .
H5 H 1.1675 0.7949 0.9076 0.035 Uiso 1 1 calc R . .
C6 C 1.2496(2) 0.7803(2) 0.8022(3) 0.0272(7) Uani 1 1 d . . .
C7 C 1.2431(3) 0.7793(3) 0.7024(3) 0.0356(8) Uani 1 1 d . . .
H7 H 1.2980 0.7664 0.6733 0.043 Uiso 1 1 calc R . .
C8 C 1.1582(3) 0.7966(3) 0.6445(3) 0.0321(8) Uani 1 1 d . . .
H8 H 1.1552 0.7947 0.5762 0.039 Uiso 1 1 calc R . .
C9 C 1.3470(3) 0.7654(3) 0.8654(3) 0.0376(9) Uani 1 1 d . . .
C10 C 1.3746(4) 0.6664(4) 0.8070(4) 0.0627(14) Uani 1 1 d . . .
H10A H 1.4350 0.6567 0.8496 0.094 Uiso 1 1 calc R . .
H10B H 1.3878 0.6704 0.7427 0.094 Uiso 1 1 calc R . .
H10C H 1.3185 0.6086 0.7913 0.094 Uiso 1 1 calc R . .
C11 C 1.4318(3) 0.8561(4) 0.8856(4) 0.0582(13) Uani 1 1 d . . .
H11A H 1.4142 0.9194 0.9235 0.087 Uiso 1 1 calc R . .
H11B H 1.4416 0.8593 0.8197 0.087 Uiso 1 1 calc R . .
H11C H 1.4943 0.8480 0.9263 0.087 Uiso 1 1 calc R . .
C12 C 1.3361(3) 0.7601(4) 0.9694(4) 0.0606(13) Uani 1 1 d . . .
H12A H 1.3986 0.7484 1.0065 0.091 Uiso 1 1 calc R . .
H12B H 1.2800 0.7038 0.9580 0.091 Uiso 1 1 calc R . .
H12C H 1.3226 0.8246 1.0103 0.091 Uiso 1 1 calc R . .
C13 C 0.7158(2) 0.6523(2) 0.5386(2) 0.0213(7) Uani 1 1 d . . .
C14 C 0.6069(2) 0.5673(3) 0.3861(3) 0.0276(7) Uani 1 1 d . . .
H14 H 0.5637 0.5118 0.3293 0.033 Uiso 1 1 calc R . .
C15 C 0.6618(2) 0.4629(2) 0.4936(2) 0.0229(7) Uani 1 1 d . . .
C16 C 0.5731(2) 0.3899(2) 0.4617(3) 0.0273(7) Uani 1 1 d . . .
H16 H 0.5124 0.4019 0.4266 0.033 Uiso 1 1 calc R . .
C17 C 0.5732(2) 0.2991(3) 0.4812(3) 0.0300(7) Uani 1 1 d . . .
H17 H 0.5123 0.2488 0.4575 0.036 Uiso 1 1 calc R . .
C18 C 0.6602(2) 0.2799(2) 0.5345(3) 0.0260(7) Uani 1 1 d . . .
C19 C 0.7490(2) 0.3544(2) 0.5649(3) 0.0267(7) Uani 1 1 d . . .
H19 H 0.8098 0.3430 0.6006 0.032 Uiso 1 1 calc R . .
C20 C 0.7504(2) 0.4451(2) 0.5439(3) 0.0259(7) Uani 1 1 d . . .
H20 H 0.8117 0.4944 0.5641 0.031 Uiso 1 1 calc R . .
C21 C 0.6562(3) 0.1806(3) 0.5587(3) 0.0341(8) Uani 1 1 d . . .
C22 C 0.5798(3) 0.1739(3) 0.6218(4) 0.0551(12) Uani 1 1 d . . .
H22A H 0.5993 0.2337 0.6853 0.083 Uiso 1 1 calc R . .
H22B H 0.5783 0.1115 0.6390 0.083 Uiso 1 1 calc R . .
H22C H 0.5127 0.1722 0.5814 0.083 Uiso 1 1 calc R . .
C23 C 0.6232(3) 0.0884(3) 0.4576(4) 0.0487(11) Uani 1 1 d . . .
H23A H 0.5591 0.0922 0.4157 0.073 Uiso 1 1 calc R . .
H23B H 0.6146 0.0251 0.4731 0.073 Uiso 1 1 calc R . .
H23C H 0.6747 0.0893 0.4195 0.073 Uiso 1 1 calc R . .
C24 C 0.7590(3) 0.1748(3) 0.6200(4) 0.0453(10) Uani 1 1 d . . .
H24A H 0.8087 0.1785 0.5802 0.068 Uiso 1 1 calc R . .
H24B H 0.7531 0.1102 0.6332 0.068 Uiso 1 1 calc R . .
H24C H 0.7809 0.2320 0.6857 0.068 Uiso 1 1 calc R . .
C25 C 0.7294(2) 0.8257(2) 0.7091(2) 0.0202(6) Uani 1 1 d . . .
C26 C 0.6467(3) 0.9484(2) 0.7589(3) 0.0281(7) Uani 1 1 d . . .
H26 H 0.6164 0.9951 0.8012 0.034 Uiso 1 1 calc R . .
C27 C 0.7027(2) 0.8650(2) 0.8867(2) 0.0237(7) Uani 1 1 d . . .
C28 C 0.6797(3) 0.7680(3) 0.8901(3) 0.0296(7) Uani 1 1 d . . .
H28 H 0.6627 0.7099 0.8288 0.036 Uiso 1 1 calc R . .
C29 C 0.6817(3) 0.7565(3) 0.9843(3) 0.0334(8) Uani 1 1 d . . .
H29 H 0.6667 0.6895 0.9866 0.040 Uiso 1 1 calc R . .
C30 C 0.7050(3) 0.8397(3) 1.0756(3) 0.0288(8) Uani 1 1 d . . .
C31 C 0.7284(3) 0.9357(3) 1.0691(3) 0.0357(9) Uani 1 1 d . . .
H31 H 0.7453 0.9941 1.1301 0.043 Uiso 1 1 calc R . .
C32 C 0.7280(3) 0.9491(3) 0.9756(3) 0.0311(8) Uani 1 1 d . . .
H32 H 0.7450 1.0158 0.9732 0.037 Uiso 1 1 calc R . .
C33 C 0.7009(3) 0.8273(3) 1.1790(3) 0.0412(9) Uani 1 1 d . . .
C34 C 0.7029(7) 0.7187(4) 1.1759(4) 0.106(3) Uani 1 1 d . . .
H34A H 0.7595 0.6972 1.1498 0.159 Uiso 1 1 calc R . .
H34B H 0.6396 0.6728 1.1305 0.159 Uiso 1 1 calc R . .
H34C H 0.7108 0.7162 1.2456 0.159 Uiso 1 1 calc R . .
C35 C 0.7888(4) 0.8982(4) 1.2658(4) 0.0741(17) Uani 1 1 d . . .
H35A H 0.8522 0.8825 1.2513 0.111 Uiso 1 1 calc R . .
H35B H 0.7837 0.8889 1.3306 0.111 Uiso 1 1 calc R . .
H35C H 0.7876 0.9692 1.2716 0.111 Uiso 1 1 calc R . .
C36 C 0.6045(4) 0.8522(7) 1.2038(4) 0.107(3) Uani 1 1 d . . .
H36A H 0.6032 0.8477 1.2714 0.160 Uiso 1 1 calc R . .
H36B H 0.5467 0.8033 1.1511 0.160 Uiso 1 1 calc R . .
H36C H 0.6011 0.9216 1.2051 0.160 Uiso 1 1 calc R . .
O2 O 0.4258(2) 0.4682(2) 0.1893(2) 0.0524(8) Uani 1 1 d . . .
C37 C 0.3518(4) 0.5150(4) 0.2314(4) 0.0683(15) Uani 1 1 d . . .
H37A H 0.3845 0.5778 0.2916 0.082 Uiso 1 1 calc R . .
H37B H 0.3101 0.4675 0.2538 0.082 Uiso 1 1 calc R . .
C38 C 0.2882(6) 0.5401(6) 0.1475(6) 0.117(3) Uani 1 1 d . . .
H38A H 0.2622 0.6021 0.1755 0.140 Uiso 1 1 calc R . .
H38B H 0.2309 0.4825 0.1047 0.140 Uiso 1 1 calc R . .
C39 C 0.3628(8) 0.5581(7) 0.0874(8) 0.142(4) Uani 1 1 d . . .
H39A H 0.3342 0.5187 0.0130 0.170 Uiso 1 1 calc R . .
H39B H 0.3805 0.6316 0.0967 0.170 Uiso 1 1 calc R . .
C40 C 0.4533(5) 0.5231(5) 0.1291(5) 0.098(2) Uani 1 1 d . . .
H40A H 0.4762 0.4794 0.0721 0.118 Uiso 1 1 calc R . .
H40B H 0.5091 0.5825 0.1712 0.118 Uiso 1 1 calc R . .
O3 O 1.0045(4) 0.6688(4) 0.4065(5) 0.135(2) Uani 1 1 d . . .
C41 C 0.9502(9) 0.6468(11) 0.3070(11) 0.267(10) Uani 1 1 d . . .
H41A H 0.9965 0.6428 0.2617 0.321 Uiso 1 1 calc R . .
H41B H 0.9141 0.7019 0.3029 0.321 Uiso 1 1 calc R . .
C42 C 0.8798(10) 0.5526(10) 0.2731(12) 0.275(11) Uani 1 1 d . . .
H42A H 0.8817 0.5090 0.2038 0.330 Uiso 1 1 calc R . .
H42B H 0.8106 0.5638 0.2704 0.330 Uiso 1 1 calc R . .
C43 C 0.9111(9) 0.5065(7) 0.3479(7) 0.159(5) Uani 1 1 d . . .
H43A H 0.9542 0.4583 0.3247 0.191 Uiso 1 1 calc R . .
H43B H 0.8519 0.4690 0.3604 0.191 Uiso 1 1 calc R . .
C44 C 0.9668(7) 0.5906(5) 0.4396(7) 0.133(3) Uani 1 1 d . . .
H44A H 0.9223 0.6138 0.4846 0.159 Uiso 1 1 calc R . .
H44B H 1.0228 0.5698 0.4787 0.159 Uiso 1 1 calc R . .
O4 O 0.1377(5) 0.8680(6) 0.0829(7) 0.093(3) Uani 0.551(8) 1 d PGU A 1
C45 C 0.0608(7) 0.9254(6) 0.0721(7) 0.138(5) Uani 0.551(8) 1 d PGU A 1
H45A H 0.0227 0.9041 -0.0010 0.165 Uiso 0.551(8) 1 calc PR A 1
H45B H 0.0911 0.9994 0.0970 0.165 Uiso 0.551(8) 1 calc PR A 1
C46 C -0.0055(6) 0.9034(7) 0.1343(8) 0.149(5) Uani 0.551(8) 1 d PGU A 1
H46A H 0.0180 0.9526 0.2058 0.179 Uiso 0.551(8) 1 calc PR A 1
H46B H -0.0755 0.9065 0.1044 0.179 Uiso 0.551(8) 1 calc PR A 1
C47 C 0.0008(7) 0.8008(7) 0.1315(10) 0.149(6) Uani 0.551(8) 1 d PGU A 1
H47A H -0.0635 0.7520 0.0904 0.179 Uiso 0.551(8) 1 calc PR A 1
H47B H 0.0160 0.7981 0.2021 0.179 Uiso 0.551(8) 1 calc PR A 1
C48 C 0.0864(7) 0.7754(4) 0.0813(8) 0.122(4) Uani 0.551(8) 1 d PGU A 1
H48A H 0.1318 0.7443 0.1206 0.147 Uiso 0.551(8) 1 calc PR A 1
H48B H 0.0591 0.7271 0.0096 0.147 Uiso 0.551(8) 1 calc PR A 1
O4A O 0.0490(6) 0.8037(5) 0.0404(6) 0.234(8) Uani 0.449(8) 1 d PGU A 2
C45A C -0.0112(6) 0.8803(8) 0.0425(7) 0.151(7) Uani 0.449(8) 1 d PGU A 2
H45C H -0.0819 0.8525 0.0387 0.181 Uiso 0.449(8) 1 calc PR A 2
H45D H -0.0101 0.9053 -0.0157 0.181 Uiso 0.449(8) 1 calc PR A 2
C46A C 0.0369(7) 0.9622(5) 0.1410(9) 0.114(5) Uani 0.449(8) 1 d PGU A 2
H46C H 0.0896 1.0120 0.1331 0.137 Uiso 0.449(8) 1 calc PR A 2
H46D H -0.0135 0.9985 0.1678 0.137 Uiso 0.449(8) 1 calc PR A 2
C47A C 0.0808(8) 0.9137(9) 0.2097(5) 0.139(7) Uani 0.449(8) 1 d PGU A 2
H47C H 0.1347 0.9633 0.2682 0.167 Uiso 0.449(8) 1 calc PR A 2
H47D H 0.0291 0.8830 0.2370 0.167 Uiso 0.449(8) 1 calc PR A 2
C48A C 0.1198(6) 0.8389(7) 0.1489(6) 0.148(7) Uani 0.449(8) 1 d PGU A 2
H48C H 0.1213 0.7811 0.1747 0.177 Uiso 0.449(8) 1 calc PR A 2
H48D H 0.1892 0.8672 0.1488 0.177 Uiso 0.449(8) 1 calc PR A 2

loop_
_atom_site_aniso_label
_atom_site_aniso_U_11
_atom_site_aniso_U_22
_atom_site_aniso_U_33
_atom_site_aniso_U_23
_atom_site_aniso_U_13
_atom_site_aniso_U_12
Ni1 0.02087(18) 0.0205(2) 0.0207(2) 0.01150(16) 0.00457(17) 0.00568(17)
B1 0.0232(15) 0.0189(18) 0.0221(19) 0.0106(13) 0.0022(15) 0.0053(14)
N1 0.0228(12) 0.0221(14) 0.0226(14) 0.0130(11) 0.0071(11) 0.0043(11)
N2 0.0261(13) 0.0326(16) 0.0251(15) 0.0168(12) 0.0067(12) 0.0003(12)
N3 0.0192(12) 0.0283(14) 0.0241(15) 0.0131(12) 0.0045(10) 0.0034(10)
N4 0.0231(13) 0.0206(13) 0.0170(13) 0.0084(11) 0.0035(11) 0.0040(11)
N5 0.0258(14) 0.0255(14) 0.0195(14) 0.0067(11) 0.0030(11) 0.0061(11)
N6 0.0249(13) 0.0173(13) 0.0230(14) 0.0053(11) 0.0055(11) 0.0043(10)
N7 0.0220(13) 0.0191(13) 0.0225(14) 0.0093(11) 0.0044(11) 0.0068(10)
N8 0.0289(14) 0.0250(14) 0.0296(16) 0.0114(12) 0.0085(12) 0.0120(12)
N9 0.0267(14) 0.0212(13) 0.0225(14) 0.0099(11) 0.0078(11) 0.0062(11)
N10 0.0302(14) 0.0386(18) 0.0402(19) 0.0264(14) -0.0001(14) 0.0029(14)
O1 0.080(3) 0.139(4) 0.142(4) 0.122(3) -0.016(3) 0.015(3)
C1 0.0208(14) 0.0221(16) 0.0198(16) 0.0082(12) 0.0036(12) 0.0037(12)
C2 0.0251(15) 0.0345(19) 0.0279(19) 0.0174(16) 0.0062(14) -0.0011(14)
C3 0.0184(14) 0.0254(17) 0.0286(18) 0.0119(14) 0.0028(12) 0.0027(12)
C4 0.0234(16) 0.0299(17) 0.0282(17) 0.0117(14) 0.0073(13) 0.0056(13)
C5 0.0315(18) 0.0327(18) 0.0216(17) 0.0118(14) 0.0019(14) 0.0043(14)
C6 0.0205(15) 0.0258(17) 0.0314(19) 0.0070(14) 0.0034(13) 0.0045(13)
C7 0.0234(17) 0.049(2) 0.036(2) 0.0133(18) 0.0089(15) 0.0123(16)
C8 0.0282(17) 0.046(2) 0.0244(18) 0.0119(16) 0.0101(14) 0.0106(16)
C9 0.0282(18) 0.042(2) 0.039(2) 0.0128(18) 0.0000(15) 0.0126(15)
C10 0.055(3) 0.055(3) 0.069(3) 0.010(2) -0.002(2) 0.034(2)
C11 0.0246(18) 0.059(3) 0.081(4) 0.023(3) -0.004(2) 0.0064(19)
C12 0.044(2) 0.096(4) 0.051(3) 0.037(3) 0.001(2) 0.032(2)
C13 0.0216(15) 0.0201(15) 0.0249(17) 0.0105(13) 0.0065(13) 0.0057(12)
C14 0.0267(17) 0.0286(18) 0.0235(17) 0.0067(14) 0.0030(14) 0.0043(14)
C15 0.0287(16) 0.0173(15) 0.0234(17) 0.0058(13) 0.0089(13) 0.0069(13)
C16 0.0251(16) 0.0228(16) 0.0330(18) 0.0073(14) 0.0081(14) 0.0071(13)
C17 0.0256(15) 0.0220(17) 0.041(2) 0.0085(14) 0.0108(15) 0.0025(14)
C18 0.0290(15) 0.0202(16) 0.0319(19) 0.0083(14) 0.0142(14) 0.0076(13)
C19 0.0267(16) 0.0239(16) 0.0316(18) 0.0106(14) 0.0087(14) 0.0086(13)
C20 0.0257(16) 0.0199(16) 0.0306(18) 0.0079(14) 0.0073(14) 0.0026(13)
C21 0.0315(18) 0.0229(17) 0.054(2) 0.0187(17) 0.0145(17) 0.0070(14)
C22 0.060(3) 0.041(2) 0.097(4) 0.047(2) 0.046(3) 0.022(2)
C23 0.047(2) 0.0229(19) 0.070(3) 0.0118(19) 0.007(2) 0.0077(17)
C24 0.043(2) 0.037(2) 0.064(3) 0.032(2) 0.009(2) 0.0090(18)
C25 0.0200(14) 0.0192(15) 0.0213(16) 0.0079(13) 0.0046(12) 0.0030(12)
C26 0.0345(18) 0.0243(17) 0.0288(18) 0.0085(14) 0.0118(15) 0.0137(14)
C27 0.0249(16) 0.0280(17) 0.0205(17) 0.0095(14) 0.0086(13) 0.0067(13)
C28 0.0398(19) 0.0234(17) 0.0221(17) 0.0036(14) 0.0089(15) 0.0037(14)
C29 0.042(2) 0.0271(18) 0.030(2) 0.0111(16) 0.0089(16) 0.0029(15)
C30 0.0304(18) 0.0328(18) 0.0230(17) 0.0092(14) 0.0087(14) 0.0043(14)
C31 0.050(2) 0.0287(19) 0.0208(18) 0.0017(15) 0.0083(16) 0.0001(16)
C32 0.041(2) 0.0214(16) 0.0271(18) 0.0060(14) 0.0074(15) 0.0033(14)
C33 0.048(2) 0.052(2) 0.0231(19) 0.0159(18) 0.0095(17) -0.0013(19)
C34 0.225(9) 0.059(3) 0.045(3) 0.032(3) 0.049(4) 0.011(4)
C35 0.079(4) 0.092(4) 0.032(2) 0.029(3) -0.010(2) -0.023(3)
C36 0.062(4) 0.234(9) 0.045(3) 0.064(5) 0.031(3) 0.039(5)
O2 0.0561(18) 0.0452(17) 0.0459(17) 0.0070(14) 0.0124(14) 0.0000(14)
C37 0.050(3) 0.067(3) 0.073(4) 0.003(3) 0.016(3) 0.013(2)
C38 0.109(6) 0.100(5) 0.108(6) 0.021(5) -0.022(5) 0.025(5)
C39 0.171(8) 0.135(7) 0.141(8) 0.110(7) 0.002(7) 0.016(7)
C40 0.110(5) 0.109(5) 0.061(4) 0.044(4) 0.007(3) -0.036(4)
O3 0.102(4) 0.115(4) 0.175(6) 0.061(4) 0.008(4) -0.004(3)
C41 0.187(11) 0.269(15) 0.279(16) 0.217(14) -0.155(12) -0.129(11)
C42 0.212(13) 0.218(14) 0.309(19) 0.173(15) -0.139(13) -0.113(11)
C43 0.212(11) 0.095(6) 0.120(8) 0.032(6) -0.012(7) -0.035(7)
C44 0.156(8) 0.067(4) 0.161(8) 0.004(5) 0.089(7) -0.007(5)
O4 0.091(5) 0.113(6) 0.096(6) 0.046(5) 0.059(5) 0.019(4)
C45 0.120(9) 0.124(10) 0.218(14) 0.090(10) 0.099(10) 0.031(7)
C46 0.139(11) 0.152(11) 0.205(14) 0.083(11) 0.103(10) 0.054(9)
C47 0.159(12) 0.161(11) 0.194(14) 0.118(11) 0.103(10) 0.031(9)
C48 0.149(11) 0.139(9) 0.111(11) 0.076(9) 0.037(9) 0.057(8)
O4A 0.278(15) 0.193(12) 0.158(11) -0.025(10) -0.001(11) 0.107(10)
C45A 0.138(14) 0.176(14) 0.105(10) -0.004(10) 0.034(10) 0.046(11)
C46A 0.149(13) 0.077(8) 0.101(10) 0.016(7) 0.051(9) -0.017(7)
C47A 0.089(11) 0.109(12) 0.157(11) -0.015(9) -0.026(10) 0.048(9)
C48A 0.161(14) 0.165(14) 0.110(12) 0.018(10) 0.054(10) 0.049(10)

loop_
_atom_type_symbol
_atom_type_description
_atom_type_scat_dispersion_real
_atom_type_scat_dispersion_imag
_atom_type_scat_source
C C 0.0033 0.0016 'International Tables Vol C Tables 4.2.6.8 and 6.1.1.4'
H H 0.0000 0.0000 'International Tables Vol C Tables 4.2.6.8 and 6.1.1.4'
N N 0.0061 0.0033 'International Tables Vol C Tables 4.2.6.8 and 6.1.1.4'
O O 0.0106 0.0060 'International Tables Vol C Tables 4.2.6.8 and 6.1.1.4'
B B 0.0013 0.0007 'International Tables Vol C Tables 4.2.6.8 and 6.1.1.4'
Ni Ni 0.3393 1.1124 'International Tables Vol C Tables 4.2.6.8 and 6.1.1.4'

loop_
_geom_angle_atom_site_label_1
_geom_angle_atom_site_label_2
_geom_angle_atom_site_label_3
_geom_angle
N10 Ni1 C25 126.00(16)
N10 Ni1 C13 126.78(15)
C25 Ni1 C13 90.00(12)
N10 Ni1 C1 122.42(13)
C25 Ni1 C1 90.03(13)
C13 Ni1 C1 90.74(12)
N7 B1 N1 105.2(2)
N7 B1 N4 105.4(2)
N1 B1 N4 105.6(3)
N7 B1 H1 117(2)
N1 B1 H1 111.8(17)
N4 B1 H1 110.8(19)
C1 N1 N2 113.5(2)
C1 N1 B1 121.4(2)
N2 N1 B1 125.1(2)
C2 N2 N1 103.4(2)
C1 N3 C2 107.9(2)
C1 N3 C3 126.6(2)
C2 N3 C3 125.6(3)
C13 N4 N5 113.7(2)
C13 N4 B1 121.9(2)
N5 N4 B1 124.3(2)
C14 N5 N4 103.3(2)
C13 N6 C14 108.0(3)
C13 N6 C15 126.6(3)
C14 N6 C15 125.4(3)
C25 N7 N8 113.1(3)
C25 N7 B1 122.0(3)
N8 N7 B1 124.8(2)
C26 N8 N7 103.6(3)
C25 N9 C26 107.8(3)
C25 N9 C27 127.0(3)
C26 N9 C27 125.2(3)
O1 N10 Ni1 176.9(3)
N1 C1 N3 103.7(2)
N1 C1 Ni1 116.9(2)
N3 C1 Ni1 139.4(2)
N2 C2 N3 111.5(3)
N2 C2 H2 124.3
N3 C2 H2 124.3
C8 C3 C4 119.8(3)
C8 C3 N3 120.1(3)
C4 C3 N3 120.1(3)
C3 C4 C5 119.6(3)
C3 C4 H4 120.2
C5 C4 H4 120.2
C4 C5 C6 121.7(3)
C4 C5 H5 119.2
C6 C5 H5 119.2
C7 C6 C5 117.3(3)
C7 C6 C9 119.7(3)
C5 C6 C9 123.0(3)
C8 C7 C6 121.5(3)
C8 C7 H7 119.3
C6 C7 H7 119.3
C3 C8 C7 120.1(3)
C3 C8 H8 120.0
C7 C8 H8 120.0
C11 C9 C10 109.7(4)
C11 C9 C12 108.3(4)
C10 C9 C12 107.8(4)
C11 C9 C6 108.6(3)
C10 C9 C6 110.6(3)
C12 C9 C6 111.7(3)
C9 C10 H10A 109.5
C9 C10 H10B 109.5
H10A C10 H10B 109.5
C9 C10 H10C 109.5
H10A C10 H10C 109.5
H10B C10 H10C 109.5
C9 C11 H11A 109.5
C9 C11 H11B 109.5
H11A C11 H11B 109.5
C9 C11 H11C 109.5
H11A C11 H11C 109.5
H11B C11 H11C 109.5
C9 C12 H12A 109.5
C9 C12 H12B 109.5
H12A C12 H12B 109.5
C9 C12 H12C 109.5
H12A C12 H12C 109.5
H12B C12 H12C 109.5
N4 C13 N6 103.2(3)
N4 C13 Ni1 116.3(2)
N6 C13 Ni1 140.5(2)
N5 C14 N6 111.8(3)
N5 C14 H14 124.1
N6 C14 H14 124.1
C16 C15 C20 120.2(3)
C16 C15 N6 120.1(3)
C20 C15 N6 119.7(3)
C15 C16 C17 119.7(3)
C15 C16 H16 120.2
C17 C16 H16 120.2
C16 C17 C18 121.7(3)
C16 C17 H17 119.1
C18 C17 H17 119.1
C17 C18 C19 117.4(3)
C17 C18 C21 120.2(3)
C19 C18 C21 122.4(3)
C20 C19 C18 121.4(3)
C20 C19 H19 119.3
C18 C19 H19 119.3
C15 C20 C19 119.5(3)
C15 C20 H20 120.2
C19 C20 H20 120.2
C22 C21 C18 109.2(3)
C22 C21 C24 108.6(3)
C18 C21 C24 112.3(3)
C22 C21 C23 109.1(3)
C18 C21 C23 109.5(3)
C24 C21 C23 108.0(3)
C21 C22 H22A 109.5
C21 C22 H22B 109.5
H22A C22 H22B 109.5
C21 C22 H22C 109.5
H22A C22 H22C 109.5
H22B C22 H22C 109.5
C21 C23 H23A 109.5
C21 C23 H23B 109.5
H23A C23 H23B 109.5
C21 C23 H23C 109.5
H23A C23 H23C 109.5
H23B C23 H23C 109.5
C21 C24 H24A 109.5
C21 C24 H24B 109.5
H24A C24 H24B 109.5
C21 C24 H24C 109.5
H24A C24 H24C 109.5
H24B C24 H24C 109.5
N7 C25 N9 103.6(3)
N7 C25 Ni1 116.6(2)
N9 C25 Ni1 139.8(2)
N8 C26 N9 112.0(3)
N8 C26 H26 124.0
N9 C26 H26 124.0
C32 C27 C28 120.5(3)
C32 C27 N9 119.6(3)
C28 C27 N9 119.8(3)
C27 C28 C29 119.0(3)
C27 C28 H28 120.5
C29 C28 H28 120.5
C28 C29 C30 122.2(3)
C28 C29 H29 118.9
C30 C29 H29 118.9
C31 C30 C29 117.0(3)
C31 C30 C33 120.7(3)
C29 C30 C33 122.3(3)
C30 C31 C32 121.8(3)
C30 C31 H31 119.1
C32 C31 H31 119.1
C27 C32 C31 119.5(3)
C27 C32 H32 120.3
C31 C32 H32 120.3
C36 C33 C35 108.4(5)
C36 C33 C34 108.1(5)
C35 C33 C34 107.7(4)
C36 C33 C30 109.2(4)
C35 C33 C30 111.5(3)
C34 C33 C30 111.8(4)
C33 C34 H34A 109.5
C33 C34 H34B 109.5
H34A C34 H34B 109.5
C33 C34 H34C 109.5
H34A C34 H34C 109.5
H34B C34 H34C 109.5
C33 C35 H35A 109.5
C33 C35 H35B 109.5
H35A C35 H35B 109.5
C33 C35 H35C 109.5
H35A C35 H35C 109.5
H35B C35 H35C 109.5
C33 C36 H36A 109.5
C33 C36 H36B 109.5
H36A C36 H36B 109.5
C33 C36 H36C 109.5
H36A C36 H36C 109.5
H36B C36 H36C 109.5
C40 O2 C37 104.9(5)
O2 C37 C38 106.3(5)
O2 C37 H37A 110.5
C38 C37 H37A 110.5
O2 C37 H37B 110.5
C38 C37 H37B 110.5
H37A C37 H37B 108.7
C37 C38 C39 101.5(6)
C37 C38 H38A 111.5
C39 C38 H38A 111.5
C37 C38 H38B 111.5
C39 C38 H38B 111.5
H38A C38 H38B 109.3
C40 C39 C38 105.9(5)
C40 C39 H39A 110.6
C38 C39 H39A 110.6
C40 C39 H39B 110.6
C38 C39 H39B 110.6
H39A C39 H39B 108.7
O2 C40 C39 107.2(6)
O2 C40 H40A 110.3
C39 C40 H40A 110.3
O2 C40 H40B 110.3
C39 C40 H40B 110.3
H40A C40 H40B 108.5
C41 O3 C44 107.3(7)
O3 C41 C42 110.1(8)
O3 C41 H41A 109.6
C42 C41 H41A 109.6
O3 C41 H41B 109.6
C42 C41 H41B 109.6
H41A C41 H41B 108.2
C41 C42 C43 104.7(9)
C41 C42 H42A 110.8
C43 C42 H42A 110.8
C41 C42 H42B 110.8
C43 C42 H42B 110.8
H42A C42 H42B 108.9
C42 C43 C44 104.9(9)
C42 C43 H43A 110.8
C44 C43 H43A 110.8
C42 C43 H43B 110.8
C44 C43 H43B 110.8
H43A C43 H43B 108.9
O3 C44 C43 106.3(8)
O3 C44 H44A 110.5
C43 C44 H44A 110.5
O3 C44 H44B 110.5
C43 C44 H44B 110.5
H44A C44 H44B 108.7
C48 O4 C45 104.1
O4 C45 C46 106.1
O4 C45 H45A 110.5
C46 C45 H45A 110.5
O4 C45 H45B 110.5
C46 C45 H45B 110.5
H45A C45 H45B 108.7
C47 C46 C45 104.2
C47 C46 H46A 110.9
C45 C46 H46A 110.9
C47 C46 H46B 110.9
C45 C46 H46B 110.9
H46A C46 H46B 108.9
C46 C47 C48 105.4
C46 C47 H47A 110.7
C48 C47 H47A 110.7
C46 C47 H47B 110.7
C48 C47 H47B 110.7
H47A C47 H47B 108.8
O4 C48 C47 105.6
O4 C48 H48A 110.6
C47 C48 H48A 110.6
O4 C48 H48B 110.6
C47 C48 H48B 110.6
H48A C48 H48B 108.8
C45A O4A C48A 105.4
O4A C45A C46A 104.2
O4A C45A H45C 110.9
C46A C45A H45C 110.9
O4A C45A H45D 110.9
C46A C45A H45D 110.9
H45C C45A H45D 108.9
C47A C46A C45A 106.1
C47A C46A H46C 110.5
C45A C46A H46C 110.5
C47A C46A H46D 110.5
C45A C46A H46D 110.5
H46C C46A H46D 108.7
C48A C47A C46A 104.1
C48A C47A H47C 110.9
C46A C47A H47C 110.9
C48A C47A H47D 110.9
C46A C47A H47D 110.9
H47C C47A H47D 109.0
C47A C48A O4A 105.6
C47A C48A H48C 110.6
O4A C48A H48C 110.6
C47A C48A H48D 110.6
O4A C48A H48D 110.6
H48C C48A H48D 108.8

loop_
_geom_bond_atom_site_label_1
_geom_bond_atom_site_label_2
_geom_bond_distance
Ni1 N10 1.640(2)
Ni1 C25 1.980(3)
Ni1 C13 1.986(3)
Ni1 C1 1.990(3)
B1 N7 1.549(5)
B1 N1 1.554(4)
B1 N4 1.557(4)
B1 H1 1.07(3)
N1 C1 1.338(3)
N1 N2 1.382(3)
N2 C2 1.303(4)
N3 C1 1.368(4)
N3 C2 1.377(4)
N3 C3 1.431(4)
N4 C13 1.343(4)
N4 N5 1.386(4)
N5 C14 1.293(4)
N6 C13 1.371(4)
N6 C14 1.378(4)
N6 C15 1.437(4)
N7 C25 1.339(4)
N7 N8 1.389(4)
N8 C26 1.288(4)
N9 C25 1.370(4)
N9 C26 1.374(4)
N9 C27 1.439(4)
N10 O1 1.161(4)
C2 H2 0.9500
C3 C8 1.376(5)
C3 C4 1.384(5)
C4 C5 1.388(5)
C4 H4 0.9500
C5 C6 1.392(5)
C5 H5 0.9500
C6 C7 1.389(5)
C6 C9 1.539(4)
C7 C8 1.387(5)
C7 H7 0.9500
C8 H8 0.9500
C9 C11 1.524(6)
C9 C10 1.528(6)
C9 C12 1.532(6)
C10 H10A 0.9800
C10 H10B 0.9800
C10 H10C 0.9800
C11 H11A 0.9800
C11 H11B 0.9800
C11 H11C 0.9800
C12 H12A 0.9800
C12 H12B 0.9800
C12 H12C 0.9800
C14 H14 0.9500
C15 C16 1.383(4)
C15 C20 1.384(4)
C16 C17 1.389(4)
C16 H16 0.9500
C17 C18 1.393(4)
C17 H17 0.9500
C18 C19 1.398(4)
C18 C21 1.537(4)
C19 C20 1.397(4)
C19 H19 0.9500
C20 H20 0.9500
C21 C22 1.528(6)
C21 C24 1.537(5)
C21 C23 1.537(6)
C22 H22A 0.9800
C22 H22B 0.9800
C22 H22C 0.9800
C23 H23A 0.9800
C23 H23B 0.9800
C23 H23C 0.9800
C24 H24A 0.9800
C24 H24B 0.9800
C24 H24C 0.9800
C26 H26 0.9500
C27 C32 1.375(5)
C27 C28 1.378(5)
C28 C29 1.385(5)
C28 H28 0.9500
C29 C30 1.392(5)
C29 H29 0.9500
C30 C31 1.383(5)
C30 C33 1.535(5)
C31 C32 1.389(5)
C31 H31 0.9500
C32 H32 0.9500
C33 C36 1.509(7)
C33 C35 1.513(6)
C33 C34 1.520(7)
C34 H34A 0.9800
C34 H34B 0.9800
C34 H34C 0.9800
C35 H35A 0.9800
C35 H35B 0.9800
C35 H35C 0.9800
C36 H36A 0.9800
C36 H36B 0.9800
C36 H36C 0.9800
O2 C40 1.387(6)
O2 C37 1.427(6)
C37 C38 1.492(8)
C37 H37A 0.9900
C37 H37B 0.9900
C38 C39 1.509(12)
C38 H38A 0.9900
C38 H38B 0.9900
C39 C40 1.488(11)
C39 H39A 0.9900
C39 H39B 0.9900
C40 H40A 0.9900
C40 H40B 0.9900
O3 C41 1.370(11)
O3 C44 1.402(9)
C41 C42 1.416(13)
C41 H41A 0.9900
C41 H41B 0.9900
C42 C43 1.428(12)
C42 H42A 0.9900
C42 H42B 0.9900
C43 C44 1.440(11)
C43 H43A 0.9900
C43 H43B 0.9900
C44 H44A 0.9900
C44 H44B 0.9900
O4 C48 1.3893
O4 C45 1.4345
C45 C46 1.4604
C45 H45A 0.9900
C45 H45B 0.9900
C46 C47 1.4487
C46 H46A 0.9900
C46 H46B 0.9900
C47 C48 1.5313
C47 H47A 0.9900
C47 H47B 0.9900
C48 H48A 0.9900
C48 H48B 0.9900
O4A C45A 1.4488
O4A C48A 1.5313
C45A C46A 1.4605
C45A H45C 0.9900
C45A H45D 0.9900
C46A C47A 1.4346
C46A H46C 0.9900
C46A H46D 0.9900
C47A C48A 1.3892
C47A H47C 0.9900
C47A H47D 0.9900
C48A H48C 0.9900
C48A H48D 0.9900

loop_
_geom_torsion_atom_site_label_1
_geom_torsion_atom_site_label_2
_geom_torsion_atom_site_label_3
_geom_torsion_atom_site_label_4
_geom_torsion
N7 B1 N1 C1 55.7(4)
N4 B1 N1 C1 -55.5(4)
N7 B1 N1 N2 -124.0(3)
N4 B1 N1 N2 124.8(3)
C1 N1 N2 C2 0.8(4)
B1 N1 N2 C2 -179.5(3)
N7 B1 N4 C13 -54.2(3)
N1 B1 N4 C13 56.8(4)
N7 B1 N4 N5 122.5(3)
N1 B1 N4 N5 -126.5(3)
C13 N4 N5 C14 -0.2(4)
B1 N4 N5 C14 -177.2(3)
N1 B1 N7 C25 -56.2(3)
N4 B1 N7 C25 55.1(3)
N1 B1 N7 N8 120.4(3)
N4 B1 N7 N8 -128.3(3)
C25 N7 N8 C26 0.1(4)
B1 N7 N8 C26 -176.8(3)
C25 Ni1 N10 O1 -121(9)
C13 Ni1 N10 O1 116(9)
C1 Ni1 N10 O1 -3(9)
N2 N1 C1 N3 -0.4(4)
B1 N1 C1 N3 179.9(3)
N2 N1 C1 Ni1 179.7(2)
B1 N1 C1 Ni1 0.0(4)
C2 N3 C1 N1 -0.1(4)
C3 N3 C1 N1 -180.0(3)
C2 N3 C1 Ni1 179.8(3)
C3 N3 C1 Ni1 -0.1(6)
N10 Ni1 C1 N1 -179.3(2)
C25 Ni1 C1 N1 -45.2(3)
C13 Ni1 C1 N1 44.8(3)
N10 Ni1 C1 N3 0.8(5)
C25 Ni1 C1 N3 135.0(4)
C13 Ni1 C1 N3 -135.0(4)
N1 N2 C2 N3 -0.8(4)
C1 N3 C2 N2 0.6(4)
C3 N3 C2 N2 -179.5(3)
C1 N3 C3 C8 140.0(3)
C2 N3 C3 C8 -39.9(5)
C1 N3 C3 C4 -41.6(5)
C2 N3 C3 C4 138.5(3)
C8 C3 C4 C5 0.6(5)
N3 C3 C4 C5 -177.8(3)
C3 C4 C5 C6 1.8(5)
C4 C5 C6 C7 -2.9(5)
C4 C5 C6 C9 176.0(3)
C5 C6 C7 C8 1.6(5)
C9 C6 C7 C8 -177.3(3)
C4 C3 C8 C7 -1.9(5)
N3 C3 C8 C7 176.5(3)
C6 C7 C8 C3 0.8(6)
C7 C6 C9 C11 65.4(5)
C5 C6 C9 C11 -113.4(4)
C7 C6 C9 C10 -55.1(5)
C5 C6 C9 C10 126.1(4)
C7 C6 C9 C12 -175.2(4)
C5 C6 C9 C12 5.9(5)
N5 N4 C13 N6 0.1(4)
B1 N4 C13 N6 177.1(3)
N5 N4 C13 Ni1 -178.7(2)
B1 N4 C13 Ni1 -1.7(4)
C14 N6 C13 N4 0.0(3)
C15 N6 C13 N4 -178.7(3)
C14 N6 C13 Ni1 178.4(3)
C15 N6 C13 Ni1 -0.4(6)
N10 Ni1 C13 N4 -176.4(2)
C25 Ni1 C13 N4 46.4(2)
C1 Ni1 C13 N4 -43.6(3)
N10 Ni1 C13 N6 5.3(5)
C25 Ni1 C13 N6 -131.9(4)
C1 Ni1 C13 N6 138.1(4)
N4 N5 C14 N6 0.3(4)
C13 N6 C14 N5 -0.2(4)
C15 N6 C14 N5 178.6(3)
C13 N6 C15 C16 141.5(3)
C14 N6 C15 C16 -37.1(5)
C13 N6 C15 C20 -39.0(5)
C14 N6 C15 C20 142.4(3)
C20 C15 C16 C17 0.6(5)
N6 C15 C16 C17 -179.9(3)
C15 C16 C17 C18 1.5(6)
C16 C17 C18 C19 -2.1(5)
C16 C17 C18 C21 177.3(3)
C17 C18 C19 C20 0.8(5)
C21 C18 C19 C20 -178.6(3)
C16 C15 C20 C19 -1.8(5)
N6 C15 C20 C19 178.6(3)
C18 C19 C20 C15 1.2(5)
C17 C18 C21 C22 -58.1(5)
C19 C18 C21 C22 121.3(4)
C17 C18 C21 C24 -178.7(4)
C19 C18 C21 C24 0.7(5)
C17 C18 C21 C23 61.3(4)
C19 C18 C21 C23 -119.3(4)
N8 N7 C25 N9 0.3(3)
B1 N7 C25 N9 177.3(3)
N8 N7 C25 Ni1 -176.6(2)
B1 N7 C25 Ni1 0.4(4)
C26 N9 C25 N7 -0.5(3)
C27 N9 C25 N7 178.3(3)
C26 N9 C25 Ni1 175.2(3)
C27 N9 C25 Ni1 -6.0(5)
N10 Ni1 C25 N7 176.4(2)
C13 Ni1 C25 N7 -45.9(2)
C1 Ni1 C25 N7 44.9(2)
N10 Ni1 C25 N9 1.1(4)
C13 Ni1 C25 N9 138.8(4)
C1 Ni1 C25 N9 -130.5(4)
N7 N8 C26 N9 -0.4(4)
C25 N9 C26 N8 0.6(4)
C27 N9 C26 N8 -178.2(3)
C25 N9 C27 C32 137.2(3)
C26 N9 C27 C32 -44.2(5)
C25 N9 C27 C28 -46.7(5)
C26 N9 C27 C28 132.0(4)
C32 C27 C28 C29 0.4(5)
N9 C27 C28 C29 -175.7(3)
C27 C28 C29 C30 0.8(6)
C28 C29 C30 C31 -1.3(6)
C28 C29 C30 C33 176.2(3)
C29 C30 C31 C32 0.6(6)
C33 C30 C31 C32 -176.9(4)
C28 C27 C32 C31 -1.1(5)
N9 C27 C32 C31 175.0(3)
C30 C31 C32 C27 0.6(6)
C31 C30 C33 C36 76.2(5)
C29 C30 C33 C36 -101.1(5)
C31 C30 C33 C35 -43.5(5)
C29 C30 C33 C35 139.1(4)
C31 C30 C33 C34 -164.2(5)
C29 C30 C33 C34 18.4(6)
C40 O2 C37 C38 39.4(6)
O2 C37 C38 C39 -29.8(7)
C37 C38 C39 C40 10.4(9)
C37 O2 C40 C39 -31.9(7)
C38 C39 C40 O2 12.8(9)
C44 O3 C41 C42 -2.3(18)
O3 C41 C42 C43 -14(2)
C41 C42 C43 C44 24.0(18)
C41 O3 C44 C43 17.6(13)
C42 C43 C44 O3 -25.9(14)
C48 O4 C45 C46 39.7
O4 C45 C46 C47 -29.8
C45 C46 C47 C48 9.4
C45 O4 C48 C47 -32.5
C46 C47 C48 O4 14.3
C48A O4A C45A C46A 9.4
O4A C45A C46A C47A -29.8
C45A C46A C47A C48A 39.6
C46A C47A C48A O4A -32.5
C45A O4A C48A C47A 14.3
